data_4103089
loop_
_publ_author_name
'Jie Ling'
'Jie Qiu'
'Ginger E. Sigmon'
'Matthew Ward'
'Jennifer E. S. Szymanowski'
'Peter C. Burns'

_publ_section_title
;
 Uranium Pyrophosphate/Methylenediphosphonate Polyoxometalate Cage
 Clusters
;
_journal_name_full 'Journal of the American Chemical Society'
_journal_page_first 13395
_journal_page_last 13402
_journal_paper_doi 10.1021/ja1048219
_journal_volume 132
_journal_year 2010
_chemical_formula_moiety K14[(UO2)20(O2)24(P2O7)6](H2o)2
_chemical_formula_sum 'K14 O132 P12 U20'
_chemical_formula_weight 7791.64
_chemical_name_common U20Py6b
_chemical_name_systematic
; 
 ? 
;
_space_group_IT_number 15
_symmetry_cell_setting monoclinic
_symmetry_space_group_name_Hall '-C 2yc'
_symmetry_space_group_name_H-M 'C 1 2/c 1'
_atom_sites_solution_hydrogens none
_atom_sites_solution_primary direct
_atom_sites_solution_secondary difmap
_audit_creation_method SHELXL-97
_cell_angle_alpha 90.00
_cell_angle_beta 115.851(4)
_cell_angle_gamma 90.00
_cell_formula_units_Z 4
_cell_length_a 35.968(5)
_cell_length_b 18.094(2)
_cell_length_c 31.033(5)
_cell_measurement_reflns_used 13778
_cell_measurement_temperature 273(2)
_cell_measurement_theta_max 23.81
_cell_measurement_theta_min 1.29
_cell_volume 18175(4)
_computing_cell_refinement 'SMART SAINT'
_computing_data_collection SMART
_computing_data_reduction SAINT
_computing_molecular_graphics 'SHELXP-97 (Sheldrick, 1997)'
_computing_publication_material 'SHELCIF-97 (Sheldrick, 2000)'
_computing_structure_refinement 'SHELXL-97 (Sheldrick, 1997)'
_computing_structure_solution 'SHELXS-97 (Sheldrick, 1990)'
_diffrn_ambient_temperature 273(2)
_diffrn_detector_area_resol_mean 0
_diffrn_measured_fraction_theta_full 0.988
_diffrn_measured_fraction_theta_max 0.988
_diffrn_measurement_device_type 'Bruker APEX'
_diffrn_measurement_method '0.3 wide w/ exposures'
_diffrn_radiation_monochromator graphite
_diffrn_radiation_source 'fine-focus sealed tube'
_diffrn_radiation_type MoK\a
_diffrn_radiation_wavelength 0.71073
_diffrn_reflns_av_R_equivalents 0.0000
_diffrn_reflns_av_sigmaI/netI 0.1164
_diffrn_reflns_limit_h_max 36
_diffrn_reflns_limit_h_min -40
_diffrn_reflns_limit_k_max 20
_diffrn_reflns_limit_k_min 0
_diffrn_reflns_limit_l_max 35
_diffrn_reflns_limit_l_min 0
_diffrn_reflns_number 13778
_diffrn_reflns_theta_full 23.81
_diffrn_reflns_theta_max 23.81
_diffrn_reflns_theta_min 1.29
_diffrn_standards_decay_% 0
_diffrn_standards_interval_count N/A
_diffrn_standards_interval_time N/A
_diffrn_standards_number N/A
_exptl_absorpt_coefficient_mu 18.265
_exptl_absorpt_correction_T_max 0.373
_exptl_absorpt_correction_T_min 0.267
_exptl_absorpt_correction_type multi-scan
_exptl_absorpt_process_details SADABS
_exptl_crystal_colour yellow
_exptl_crystal_density_diffrn 2.847
_exptl_crystal_density_meas ?
_exptl_crystal_density_method 'not measured'
_exptl_crystal_description Block
_exptl_crystal_F_000 13368
_exptl_crystal_size_max 0.076
_exptl_crystal_size_mid 0.062
_exptl_crystal_size_min 0.054
_refine_diff_density_max 4.099
_refine_diff_density_min -2.792
_refine_diff_density_rms 0.331
_refine_ls_extinction_method none
_refine_ls_goodness_of_fit_ref 0.945
_refine_ls_hydrogen_treatment none
_refine_ls_matrix_type full
_refine_ls_number_parameters 472
_refine_ls_number_reflns 13778
_refine_ls_number_restraints 0
_refine_ls_restrained_S_all 0.945
_refine_ls_R_factor_all 0.0959
_refine_ls_R_factor_gt 0.0608
_refine_ls_shift/su_max 0.002
_refine_ls_shift/su_mean 0.000
_refine_ls_structure_factor_coef Fsqd
_refine_ls_weighting_details 'calc w=1/[\s^2^(Fo^2^)+(0.0667P)^2^+0.0000P] where P=(Fo^2^+2Fc^2^)/3'
_refine_ls_weighting_scheme calc
_refine_ls_wR_factor_gt 0.1473
_refine_ls_wR_factor_ref 0.1600
_reflns_number_gt 8007
_reflns_number_total 13778
_reflns_threshold_expression >2sigma(I)
_cod_data_source_file ja1048219_si_004.cif
_cod_data_source_block c2c
_cod_depositor_comments
;
The following automatic conversions were performed:

'_exptl_crystal_density_meas' value 'n/a' was changed to '?' - the
value is perceived as not measured.

Automatic conversion script
Id: cif_fix_values 3008 2015-01-20 13:52:24Z robertas 
;
_cod_database_code 4103089

loop_
_symmetry_equiv_pos_as_xyz
'x, y, z'
'-x, y, -z+1/2'
'x+1/2, y+1/2, z'
'-x+1/2, y+1/2, -z+1/2'
'-x, -y, -z'
'x, -y, z-1/2'
'-x+1/2, -y+1/2, -z'
'x+1/2, -y+1/2, z-1/2'

loop_
_atom_site_label
_atom_site_type_symbol
_atom_site_fract_x
_atom_site_fract_y
_atom_site_fract_z
_atom_site_U_iso_or_equiv
_atom_site_adp_type
_atom_site_occupancy
_atom_site_symmetry_multiplicity
_atom_site_calc_flag
U1 U 0.05230(3) 0.02148(5) 0.42784(3) 0.0326(2) Uani 1 1 d
U2 U 0.14393(2) 0.28271(4) 0.46535(3) 0.0263(2) Uani 1 1 d
U3 U 0.20008(3) 0.28210(5) 0.36906(3) 0.0341(2) Uani 1 1 d
U4 U 0.14296(3) 0.02377(5) 0.26388(3) 0.0400(3) Uani 1 1 d
U5 U 0.14337(3) 0.44722(5) 0.26172(3) 0.0422(3) Uani 1 1 d
U6 U 0.06024(3) -0.07832(5) 0.30786(3) 0.0426(3) Uani 1 1 d
U7 U 0.06097(3) 0.55972(5) 0.30473(3) 0.0481(3) Uani 1 1 d
U8 U -0.07203(3) 0.08971(5) 0.38324(3) 0.0385(3) Uani 1 1 d
U9 U 0.05645(3) 0.45620(5) 0.42492(3) 0.0506(3) Uani 1 1 d
U10 U 0.06965(3) 0.39826(6) 0.11272(4) 0.0576(3) Uani 1 1 d
K1 K -0.0218(2) 0.0803(5) 0.2940(2) 0.092(3) Uani 1 1 d
K2 K 0.24655(14) 0.1388(3) 0.49392(16) 0.0340(12) Uani 1 1 d
K3 K 0.01923(15) 0.2368(3) 0.40984(16) 0.0367(12) Uani 1 1 d
K4 K 0.11499(17) 0.1233(3) 0.36332(19) 0.0458(14) Uani 1 1 d
K5 K -0.01433(16) -0.1022(3) 0.46711(18) 0.0432(14) Uani 1 1 d
K6 K 0.11704(19) 0.2323(3) 0.2257(2) 0.0561(16) Uani 1 1 d
K7 K -0.1369(2) 0.3925(4) 0.4635(3) 0.083(2) Uani 1 1 d
P1 P 0.10031(18) 0.1584(3) 0.5234(2) 0.0328(15) Uani 1 1 d
P2 P 0.15747(17) 0.0869(3) 0.4967(2) 0.0284(14) Uani 1 1 d
P3 P -0.0541(2) 0.2421(4) 0.4681(2) 0.0496(18) Uani 1 1 d
P4 P 0.22223(19) 0.0836(3) 0.3791(2) 0.0365(16) Uani 1 1 d
P5 P -0.1342(2) 0.2434(4) 0.3907(3) 0.0520(19) Uani 1 1 d
P6 P 0.2287(2) 0.1521(4) 0.2997(2) 0.0393(16) Uani 1 1 d
O1 O 0.0819(5) -0.0556(8) 0.3923(5) 0.045(4) Uiso 1 1 d
O2 O -0.0989(4) 0.0015(7) 0.3208(5) 0.035(4) Uiso 1 1 d
O3 O 0.1261(5) 0.5229(8) 0.3132(6) 0.047(4) Uiso 1 1 d
O4 O 0.0361(4) -0.0698(7) 0.3678(5) 0.033(4) Uiso 1 1 d
O5 O 0.1004(4) 0.5458(7) 0.2625(5) 0.033(4) Uiso 1 1 d
O6 O 0.1029(4) 0.2551(7) 0.4086(5) 0.034(4) Uiso 1 1 d
O7 O 0.0075(5) 0.5961(8) 0.2314(6) 0.051(4) Uiso 1 1 d
O8 O -0.0071(5) 0.0516(8) 0.4374(5) 0.045(4) Uiso 1 1 d
O9 O 0.0972(4) -0.0746(7) 0.2617(5) 0.036(4) Uiso 1 1 d
O10 O 0.1256(5) -0.0592(9) 0.3128(6) 0.056(5) Uiso 1 1 d
O11 O 0.1811(5) 0.5157(8) 0.2656(5) 0.047(4) Uiso 1 1 d
O12 O -0.0521(4) 0.1430(7) 0.3504(5) 0.031(4) Uiso 1 1 d
O13 O 0.1957(4) 0.2618(7) 0.4419(5) 0.035(4) Uiso 1 1 d
O14 O 0.0468(4) 0.0193(8) 0.2952(5) 0.044(4) Uiso 1 1 d
O15 O -0.0204(4) -0.0002(7) 0.3962(5) 0.032(4) Uiso 1 1 d
O16 O -0.0903(5) 0.0377(9) 0.4171(6) 0.055(5) Uiso 1 1 d
O17 O 0.1072(4) 0.0923(7) 0.2636(5) 0.034(4) Uiso 1 1 d
O18 O 0.1480(4) 0.2535(7) 0.3337(5) 0.030(4) Uiso 1 1 d
O19 O 0.1409(4) 0.1077(7) 0.5353(5) 0.034(4) Uiso 1 1 d
O20 O 0.0440(4) 0.0931(8) 0.3858(5) 0.040(4) Uiso 1 1 d
O21 O 0.1035(5) 0.3741(8) 0.4791(5) 0.047(4) Uiso 1 1 d
O22 O -0.1034(5) 0.2370(8) 0.4474(6) 0.055(5) Uiso 1 1 d
O23 O -0.1306(5) 0.0608(9) 0.3148(6) 0.055(5) Uiso 1 1 d
O24 O -0.0086(5) -0.1104(9) 0.2684(6) 0.057(5) Uiso 1 1 d
O25 O 0.0886(5) 0.5300(8) 0.3881(6) 0.048(4) Uiso 1 1 d
O26 O 0.1816(4) 0.3396(7) 0.4262(5) 0.029(3) Uiso 1 1 d
O27 O 0.0628(4) -0.0518(8) 0.4707(5) 0.040(4) Uiso 1 1 d
O28 O 0.1054(4) 0.3804(8) 0.2574(5) 0.037(4) Uiso 1 1 d
O29 O 0.0445(5) 0.5521(8) 0.3690(6) 0.051(4) Uiso 1 1 d
O30 O -0.0421(5) 0.1811(9) 0.4465(6) 0.053(5) Uiso 1 1 d
O31 O 0.1657(4) 0.1572(8) 0.4767(5) 0.040(4) Uiso 1 1 d
O32 O 0.0966(5) 0.1694(8) 0.5690(6) 0.050(4) Uiso 1 1 d
O33 O 0.2506(5) 0.0357(8) 0.4203(6) 0.048(4) Uiso 1 1 d
O34 O 0.1975(5) 0.3701(8) 0.3120(6) 0.050(4) Uiso 1 1 d
O35 O 0.0559(5) 0.3362(9) 0.1455(6) 0.055(5) Uiso 1 1 d
O36 O 0.1826(4) 0.4063(8) 0.3432(5) 0.040(4) Uiso 1 1 d
O37 O 0.1805(5) -0.0416(9) 0.2642(6) 0.061(5) Uiso 1 1 d
O38 O 0.0962(5) 0.4794(9) 0.1800(6) 0.052(5) Uiso 1 1 d
O39 O 0.1242(4) 0.4110(7) 0.4542(5) 0.036(4) Uiso 1 1 d
O40 O 0.0702(5) 0.5249(9) 0.4714(6) 0.059(5) Uiso 1 1 d
O41 O 0.0138(5) 0.4807(8) 0.0995(6) 0.048(4) Uiso 1 1 d
O42 O 0.0443(5) 0.4651(8) 0.2906(6) 0.048(4) Uiso 1 1 d
O43 O 0.1839(4) 0.3076(8) 0.5221(5) 0.039(4) Uiso 1 1 d
O44 O 0.2482(5) 0.1018(8) 0.3469(5) 0.046(4) Uiso 1 1 d
O45 O -0.0376(6) 0.2340(9) 0.5197(7) 0.066(5) Uiso 1 1 d
O46 O 0.1959(5) 0.0418(9) 0.5211(6) 0.058(5) Uiso 1 1 d
O47 O 0.0859(6) 0.4591(10) 0.0774(7) 0.075(6) Uiso 1 1 d
O48 O 0.0731(5) -0.1742(9) 0.3234(6) 0.064(5) Uiso 1 1 d
O49 O 0.1230(5) 0.0413(9) 0.4580(6) 0.055(5) Uiso 1 1 d
O50 O -0.0007(5) 0.4254(9) 0.4414(6) 0.066(5) Uiso 1 1 d
O51 O 0.0650(5) 0.1159(9) 0.4861(6) 0.052(5) Uiso 1 1 d
O52 O 0.1295(6) 0.4341(10) 0.1805(7) 0.075(6) Uiso 1 1 d
O53 O 0.0427(5) 0.3878(9) 0.3801(6) 0.057(5) Uiso 1 1 d
O54 O 0.2171(5) 0.1596(10) 0.3972(7) 0.069(6) Uiso 1 1 d
O55 O 0.2531(5) 0.3111(9) 0.4051(6) 0.053(5) Uiso 1 1 d
O56 O 0.1068(5) 0.2294(9) 0.5050(6) 0.063(5) Uiso 1 1 d
O57 O -0.1756(7) 0.2373(11) 0.3885(8) 0.095(7) Uiso 1 1 d
O58 O 0.1828(6) 0.0475(10) 0.3490(7) 0.072(6) Uiso 1 1 d
O59 O 0.0784(5) 0.6531(9) 0.3203(6) 0.062(5) Uiso 1 1 d
O60 O 0.2266(6) 0.2283(10) 0.3187(7) 0.072(6) Uiso 1 1 d
O61 O -0.1211(6) 0.1837(11) 0.3701(7) 0.082(6) Uiso 1 1 d
O62 O 0.2585(6) 0.1523(10) 0.2786(7) 0.081(6) Uiso 1 1 d
O63 O -0.0448(7) 0.3116(12) 0.4530(8) 0.101(7) Uiso 1 1 d
O64 O 0.1903(7) 0.1258(13) 0.2695(8) 0.105(8) Uiso 1 1 d
O65 O -0.1260(6) 0.3213(11) 0.3804(8) 0.089(7) Uiso 1 1 d
O66 O 0.1061(4) 0.3774(6) 0.3487(4) 0.019(3) Uiso 1 1 d

loop_
_atom_site_aniso_label
_atom_site_aniso_U_11
_atom_site_aniso_U_22
_atom_site_aniso_U_33
_atom_site_aniso_U_23
_atom_site_aniso_U_13
_atom_site_aniso_U_12
U1 0.0299(5) 0.0433(6) 0.0212(4) -0.0009(4) 0.0081(4) -0.0091(4)
U2 0.0236(5) 0.0309(5) 0.0226(4) 0.0035(4) 0.0083(4) 0.0027(4)
U3 0.0382(5) 0.0406(6) 0.0264(5) 0.0072(4) 0.0168(4) 0.0102(5)
U4 0.0326(5) 0.0534(6) 0.0236(5) 0.0019(4) 0.0025(4) -0.0042(5)
U5 0.0422(6) 0.0386(6) 0.0320(5) 0.0095(4) 0.0033(4) -0.0110(5)
U6 0.0665(7) 0.0287(5) 0.0394(6) 0.0063(4) 0.0294(5) 0.0052(5)
U7 0.0464(6) 0.0222(5) 0.0459(6) -0.0042(4) -0.0075(5) 0.0025(5)
U8 0.0327(5) 0.0589(6) 0.0205(5) -0.0006(4) 0.0085(4) -0.0014(5)
U9 0.0387(6) 0.0509(6) 0.0416(6) -0.0198(5) -0.0016(5) 0.0155(5)
U10 0.0563(7) 0.0675(8) 0.0405(6) -0.0182(5) 0.0132(5) -0.0010(6)
K1 0.055(4) 0.166(8) 0.042(4) -0.036(4) 0.009(3) 0.032(5)
K2 0.028(3) 0.039(3) 0.030(3) -0.002(2) 0.008(2) -0.004(2)
K3 0.039(3) 0.045(3) 0.024(3) 0.001(2) 0.011(2) -0.004(3)
K4 0.062(4) 0.042(3) 0.048(3) -0.011(3) 0.037(3) -0.009(3)
K5 0.043(3) 0.058(4) 0.033(3) 0.002(3) 0.021(3) -0.011(3)
K6 0.067(4) 0.040(3) 0.046(3) -0.007(3) 0.011(3) -0.006(3)
K7 0.085(5) 0.079(5) 0.086(5) -0.028(4) 0.037(4) 0.006(4)
P1 0.026(3) 0.043(4) 0.026(3) -0.002(3) 0.008(3) -0.009(3)
P2 0.023(3) 0.026(3) 0.029(3) 0.002(3) 0.005(3) -0.002(3)
P3 0.068(5) 0.047(4) 0.035(4) -0.001(3) 0.023(4) -0.001(4)
P4 0.029(4) 0.039(4) 0.029(3) -0.007(3) 0.002(3) -0.002(3)
P5 0.042(4) 0.065(5) 0.050(4) 0.000(4) 0.022(3) 0.000(4)
P6 0.037(4) 0.044(4) 0.042(4) -0.015(3) 0.022(3) -0.011(3)

loop_
_atom_type_symbol
_atom_type_description
_atom_type_scat_dispersion_real
_atom_type_scat_dispersion_imag
_atom_type_scat_source
O O 0.0106 0.0060 'International Tables Vol C Tables 4.2.6.8 and 6.1.1.4'
P P 0.1023 0.0942 'International Tables Vol C Tables 4.2.6.8 and 6.1.1.4'
U U -9.6767 9.6646 'International Tables Vol C Tables 4.2.6.8 and 6.1.1.4'
K K 0.2009 0.2494 'International Tables Vol C Tables 4.2.6.8 and 6.1.1.4'

loop_
_geom_angle_atom_site_label_1
_geom_angle_atom_site_label_2
_geom_angle_atom_site_label_3
_geom_angle
_geom_angle_site_symmetry_1
_geom_angle_site_symmetry_3
O20 U1 O27 177.6(7) . .
O20 U1 O1 93.1(6) . .
O27 U1 O1 85.2(6) . .
O20 U1 O49 89.2(6) . .
O27 U1 O49 88.6(6) . .
O1 U1 O49 68.5(5) . .
O20 U1 O8 93.1(6) . .
O27 U1 O8 89.2(6) . .
O1 U1 O8 146.8(5) . .
O49 U1 O8 144.2(5) . .
O20 U1 O4 91.5(6) . .
O27 U1 O4 88.2(6) . .
O1 U1 O4 37.5(5) . .
O49 U1 O4 106.0(5) . .
O8 U1 O4 109.7(5) . .
O20 U1 O51 87.1(6) . .
O27 U1 O51 93.3(6) . .
O1 U1 O51 145.2(5) . .
O49 U1 O51 76.7(6) . .
O8 U1 O51 67.7(5) . .
O4 U1 O51 177.0(5) . .
O20 U1 O15 90.8(6) . .
O27 U1 O15 91.3(6) . .
O1 U1 O15 110.8(5) . .
O49 U1 O15 179.3(5) . .
O8 U1 O15 36.6(5) . .
O4 U1 O15 73.3(5) . .
O51 U1 O15 104.0(5) . .
O20 U1 K5 137.1(5) . .
O27 U1 K5 45.2(5) . .
O1 U1 K5 106.3(4) . .
O49 U1 K5 133.4(4) . .
O8 U1 K5 50.7(4) . .
O4 U1 K5 82.5(3) . .
O51 U1 K5 96.7(4) . .
O15 U1 K5 46.6(3) . .
O20 U1 K1 38.2(5) . .
O27 U1 K1 143.0(5) . .
O1 U1 K1 84.3(4) . .
O49 U1 K1 119.8(4) . .
O8 U1 K1 80.6(4) . .
O4 U1 K1 62.7(3) . .
O51 U1 K1 114.8(4) . .
O15 U1 K1 60.0(3) . .
K5 U1 K1 105.07(14) . .
O20 U1 K3 41.2(5) . .
O27 U1 K3 140.1(5) . .
O1 U1 K3 133.3(4) . .
O49 U1 K3 96.4(4) . .
O8 U1 K3 64.2(4) . .
O4 U1 K3 127.5(3) . .
O51 U1 K3 50.3(4) . .
O15 U1 K3 84.1(3) . .
K5 U1 K3 114.74(11) . .
K1 U1 K3 64.84(13) . .
O20 U1 K4 41.7(5) . .
O27 U1 K4 135.9(5) . .
O1 U1 K4 64.3(4) . .
O49 U1 K4 51.8(4) . .
O8 U1 K4 133.7(4) . .
O4 U1 K4 85.8(3) . .
O51 U1 K4 94.9(4) . .
O15 U1 K4 128.0(3) . .
K5 U1 K4 168.28(11) . .
K1 U1 K4 68.08(14) . .
K3 U1 K4 71.75(10) . .
O43 U2 O6 178.3(6) . .
O43 U2 O13 86.4(6) . .
O6 U2 O13 94.3(6) . .
O43 U2 O21 86.6(6) . .
O6 U2 O21 93.8(6) . .
O13 U2 O21 144.9(5) . .
O43 U2 O31 91.3(6) . .
O6 U2 O31 87.5(5) . .
O13 U2 O31 68.4(5) . .
O21 U2 O31 146.2(5) . .
O43 U2 O56 89.2(6) . .
O6 U2 O56 89.3(6) . .
O13 U2 O56 144.0(5) . .
O21 U2 O56 70.2(5) . .
O31 U2 O56 76.0(5) . .
O43 U2 O39 87.7(6) . .
O6 U2 O39 93.6(5) . .
O13 U2 O39 110.0(5) . .
O21 U2 O39 35.4(5) . .
O31 U2 O39 178.1(5) . .
O56 U2 O39 105.5(5) . .
O43 U2 O26 90.0(6) . .
O6 U2 O26 91.5(5) . .
O13 U2 O26 37.1(4) . .
O21 U2 O26 108.6(5) . .
O31 U2 O26 105.2(5) . .
O56 U2 O26 178.6(5) . .
O39 U2 O26 73.2(5) . .
O43 U2 K2 46.4(5) . 7_556
O6 U2 K2 134.9(5) . 7_556
O13 U2 K2 46.5(3) . 7_556
O21 U2 K2 107.8(4) . 7_556
O31 U2 K2 94.6(4) . 7_556
O56 U2 K2 134.9(4) . 7_556
O39 U2 K2 83.5(3) . 7_556
O26 U2 K2 44.5(3) . 7_556
O43 U2 K4 140.5(5) . .
O6 U2 K4 38.9(4) . .
O13 U2 K4 66.8(3) . .
O21 U2 K4 132.0(4) . .
O31 U2 K4 52.7(4) . .
O56 U2 K4 96.0(4) . .
O39 U2 K4 127.7(3) . .
O26 U2 K4 85.4(3) . .
K2 U2 K4 113.29(11) 7_556 .
O43 U2 K3 136.7(5) . .
O6 U2 K3 42.3(5) . .
O13 U2 K3 135.7(3) . .
O21 U2 K3 64.8(4) . .
O31 U2 K3 95.6(4) . .
O56 U2 K3 51.8(4) . .
O39 U2 K3 86.3(3) . .
O26 U2 K3 128.6(3) . .
K2 U2 K3 169.23(10) 7_556 .
K4 U2 K3 70.72(10) . .
O43 U2 K2 72.3(5) . .
O6 U2 K2 107.3(4) . .
O13 U2 K2 39.1(3) . .
O21 U2 K2 158.7(4) . .
O31 U2 K2 35.9(4) . .
O56 U2 K2 105.9(4) . .
O39 U2 K2 142.2(3) . .
O26 U2 K2 75.0(3) . .
K2 U2 K2 59.32(12) 7_556 .
K4 U2 K2 68.59(10) . .
K3 U2 K2 130.22(10) . .
O18 U3 O55 180.0(8) . .
O18 U3 O34 92.7(6) . .
O55 U3 O34 87.4(6) . .
O18 U3 O54 89.4(6) . .
O55 U3 O54 90.6(6) . .
O34 U3 O54 146.3(6) . .
O18 U3 O13 93.0(5) . .
O55 U3 O13 86.9(6) . .
O34 U3 O13 145.9(5) . .
O54 U3 O13 67.4(5) . .
O18 U3 O60 95.3(6) . .
O55 U3 O60 84.7(7) . .
O34 U3 O60 71.1(6) . .
O54 U3 O60 75.2(6) . .
O13 U3 O60 141.5(6) . .
O18 U3 O36 90.8(5) . .
O55 U3 O36 89.3(6) . .
O34 U3 O36 35.8(5) . .
O54 U3 O36 178.0(6) . .
O13 U3 O36 110.6(5) . .
O60 U3 O36 106.8(6) . .
O18 U3 O26 91.5(5) . .
O55 U3 O26 88.5(6) . .
O34 U3 O26 109.4(5) . .
O54 U3 O26 104.2(5) . .
O13 U3 O26 36.9(4) . .
O60 U3 O26 173.2(6) . .
O36 U3 O26 73.8(5) . .
O18 U3 K2 129.2(4) . 7_556
O55 U3 K2 50.8(5) . 7_556
O34 U3 K2 113.1(4) . 7_556
O54 U3 K2 90.9(4) . 7_556
O13 U3 K2 41.9(3) . 7_556
O60 U3 K2 133.6(5) . 7_556
O36 U3 K2 87.4(4) . 7_556
O26 U3 K2 39.7(3) . 7_556
O18 U3 K4 38.4(4) . .
O55 U3 K4 141.6(5) . .
O34 U3 K4 130.6(4) . .
O54 U3 K4 55.5(4) . .
O13 U3 K4 65.0(3) . .
O60 U3 K4 100.9(4) . .
O36 U3 K4 124.0(4) . .
O26 U3 K4 83.9(3) . .
K2 U3 K4 106.90(10) 7_556 .
O18 U3 K6 39.0(4) . .
O55 U3 K6 141.1(5) . .
O34 U3 K6 64.9(4) . .
O54 U3 K6 98.0(4) . .
O13 U3 K6 131.4(3) . .
O60 U3 K6 61.4(5) . .
O36 U3 K6 83.4(4) . .
O26 U3 K6 125.2(3) . .
K2 U3 K6 164.53(11) 7_556 .
K4 U3 K6 68.77(11) . .
O18 U3 K2 105.5(4) . .
O55 U3 K2 74.4(5) . .
O34 U3 K2 161.5(4) . .
O54 U3 K2 34.3(4) . .
O13 U3 K2 38.2(3) . .
O60 U3 K2 103.6(5) . .
O36 U3 K2 143.9(4) . .
O26 U3 K2 73.8(3) . .
K2 U3 K2 57.16(12) 7_556 .
K4 U3 K2 67.32(10) . .
K6 U3 K2 129.08(10) . .
O17 U4 O37 177.4(7) . .
O17 U4 O23 89.3(6) . 2
O37 U4 O23 89.7(7) . 2
O17 U4 O10 92.9(6) . .
O37 U4 O10 89.3(7) . .
O23 U4 O10 147.2(6) 2 .
O17 U4 O9 91.7(5) . .
O37 U4 O9 90.9(6) . .
O23 U4 O9 111.1(5) 2 .
O10 U4 O9 36.2(5) . .
O17 U4 O58 88.0(6) . .
O37 U4 O58 91.4(7) . .
O23 U4 O58 145.4(6) 2 .
O10 U4 O58 67.5(6) . .
O9 U4 O58 103.5(5) . .
O17 U4 O2 88.9(5) . 2
O37 U4 O2 91.8(6) . 2
O23 U4 O2 36.7(5) 2 2
O10 U4 O2 110.6(5) . 2
O9 U4 O2 74.4(5) . 2
O58 U4 O2 176.2(5) . 2
O17 U4 O64 87.5(7) . .
O37 U4 O64 89.9(8) . .
O23 U4 O64 71.1(7) 2 .
O10 U4 O64 141.7(7) . .
O9 U4 O64 177.7(6) . .
O58 U4 O64 74.3(7) . .
O2 U4 O64 107.7(6) 2 .
O17 U4 K6 42.1(4) . .
O37 U4 K6 135.5(6) . .
O23 U4 K6 60.6(4) 2 .
O10 U4 K6 134.0(4) . .
O9 U4 K6 129.1(3) . .
O58 U4 K6 96.2(4) . .
O2 U4 K6 82.9(3) 2 .
O64 U4 K6 51.0(5) . .
O17 U4 K1 35.8(4) . 2
O37 U4 K1 146.2(5) . 2
O23 U4 K1 77.9(4) 2 2
O10 U4 K1 84.9(4) . 2
O9 U4 K1 65.4(3) . 2
O58 U4 K1 116.6(4) . 2
O2 U4 K1 59.7(3) 2 2
O64 U4 K1 114.7(5) . 2
K6 U4 K1 63.75(14) . 2
O17 U4 K4 43.8(4) . .
O37 U4 K4 136.4(6) . .
O23 U4 K4 131.1(4) 2 .
O10 U4 K4 65.0(4) . .
O9 U4 K4 87.5(3) . .
O58 U4 K4 47.2(4) . .
O2 U4 K4 129.2(3) 2 .
O64 U4 K4 90.4(5) . .
K6 U4 K4 72.49(12) . .
K1 U4 K4 69.54(13) 2 .
O28 U5 O11 179.2(7) . .
O28 U5 O34 91.9(6) . .
O11 U5 O34 89.0(6) . .
O28 U5 O52 93.0(6) . .
O11 U5 O52 86.8(7) . .
O34 U5 O52 112.2(6) . .
O28 U5 O5 91.7(6) . .
O11 U5 O5 87.5(6) . .
O34 U5 O5 142.8(5) . .
O52 U5 O5 104.6(6) . .
O28 U5 O3 91.5(6) . .
O11 U5 O3 88.1(6) . .
O34 U5 O3 106.2(5) . .
O52 U5 O3 141.2(6) . .
O5 U5 O3 36.7(5) . .
O28 U5 O36 87.1(6) . .
O11 U5 O36 93.5(6) . .
O34 U5 O36 35.5(5) . .
O52 U5 O36 147.6(6) . .
O5 U5 O36 107.8(5) . .
O3 U5 O36 71.2(5) . .
O28 U5 O38 85.4(6) . .
O11 U5 O38 93.9(6) . .
O34 U5 O38 146.6(5) . .
O52 U5 O38 35.1(5) . .
O5 U5 O38 70.6(5) . .
O3 U5 O38 107.2(5) . .
O36 U5 O38 172.3(5) . .
O28 U5 K6 41.2(5) . .
O11 U5 K6 139.4(5) . .
O34 U5 K6 68.8(4) . .
O52 U5 K6 72.1(5) . .
O5 U5 K6 130.7(3) . .
O3 U5 K6 129.8(4) . .
O36 U5 K6 87.3(3) . .
O38 U5 K6 88.2(4) . .
O48 U6 O14 176.7(7) . .
O48 U6 O24 89.4(7) . .
O14 U6 O24 90.4(6) . .
O48 U6 O10 89.5(7) . .
O14 U6 O10 92.1(6) . .
O24 U6 O10 153.8(6) . .
O48 U6 O9 92.5(6) . .
O14 U6 O9 90.5(6) . .
O24 U6 O9 116.5(5) . .
O10 U6 O9 37.4(5) . .
O48 U6 O24 91.7(7) . 2
O14 U6 O24 90.2(6) . 2
O24 U6 O24 38.0(7) . 2
O10 U6 O24 115.9(6) . 2
O9 U6 O24 78.5(5) . 2
O48 U6 O4 89.5(6) . .
O14 U6 O4 87.3(6) . .
O24 U6 O4 76.0(5) . .
O10 U6 O4 130.2(5) . .
O9 U6 O4 167.3(5) . .
O24 U6 O4 114.0(5) 2 .
O48 U6 O1 87.2(7) . .
O14 U6 O1 89.9(6) . .
O24 U6 O1 112.4(5) . .
O10 U6 O1 93.7(5) . .
O9 U6 O1 131.1(5) . .
O24 U6 O1 150.4(5) 2 .
O4 U6 O1 36.5(5) . .
O48 U6 K1 143.9(6) . .
O14 U6 K1 33.9(5) . .
O24 U6 K1 63.4(4) . .
O10 U6 K1 125.4(4) . .
O9 U6 K1 120.1(4) . .
O24 U6 K1 81.2(4) 2 .
O4 U6 K1 62.2(3) . .
O1 U6 K1 82.4(4) . .
O48 U6 K1 148.3(6) . 2
O14 U6 K1 34.7(5) . 2
O24 U6 K1 80.9(4) . 2
O10 U6 K1 86.4(4) . 2
O9 U6 K1 65.9(4) . 2
O24 U6 K1 62.5(4) 2 2
O4 U6 K1 116.7(3) . 2
O1 U6 K1 124.4(4) . 2
K1 U6 K1 54.7(2) . 2
O48 U6 K4 135.6(6) . .
O14 U6 K4 43.3(5) . .
O24 U6 K4 130.3(4) . .
O10 U6 K4 63.6(4) . .
O9 U6 K4 86.3(3) . .
O24 U6 K4 131.1(4) 2 .
O4 U6 K4 83.5(3) . .
O1 U6 K4 62.0(4) . .
K1 U6 K4 66.93(13) . .
K1 U6 K4 68.81(13) 2 .
O59 U7 O42 178.6(8) . .
O59 U7 O7 92.0(6) . 2
O42 U7 O7 89.0(6) . 2
O59 U7 O29 90.8(7) . .
O42 U7 O29 88.3(6) . .
O7 U7 O29 79.5(5) 2 .
O59 U7 O5 91.5(6) . .
O42 U7 O5 88.8(6) . .
O7 U7 O5 122.6(5) 2 .
O29 U7 O5 157.6(5) . .
O59 U7 O3 91.3(6) . .
O42 U7 O3 88.1(6) . .
O7 U7 O3 159.8(5) 2 .
O29 U7 O3 120.4(6) . .
O5 U7 O3 37.4(5) . .
O59 U7 O7 92.2(7) . .
O42 U7 O7 89.2(6) . .
O7 U7 O7 36.8(7) 2 .
O29 U7 O7 116.3(5) . .
O5 U7 O7 85.8(5) . .
O3 U7 O7 123.2(5) . .
O59 U7 O25 89.4(7) . .
O42 U7 O25 89.3(6) . .
O7 U7 O25 116.2(5) 2 .
O29 U7 O25 36.7(5) . .
O5 U7 O25 121.1(5) . .
O3 U7 O25 83.7(5) . .
O7 U7 O25 153.0(5) . .
O16 U8 O12 178.3(7) . .
O16 U8 O23 89.9(7) . .
O12 U8 O23 91.7(6) . .
O16 U8 O8 85.8(7) . .
O12 U8 O8 92.7(6) . .
O23 U8 O8 146.2(5) . .
O16 U8 O61 92.5(7) . .
O12 U8 O61 88.1(6) . .
O23 U8 O61 71.9(6) . .
O8 U8 O61 141.8(6) . .
O16 U8 O15 90.0(6) . .
O12 U8 O15 89.3(5) . .
O23 U8 O15 109.6(5) . .
O8 U8 O15 37.0(5) . .
O61 U8 O15 177.1(6) . .
O16 U8 O2 90.2(6) . .
O12 U8 O2 91.1(5) . .
O23 U8 O2 37.9(5) . .
O8 U8 O2 108.5(5) . .
O61 U8 O2 109.7(6) . .
O15 U8 O2 71.7(5) . .
O16 U8 O30 91.8(7) . .
O12 U8 O30 86.9(6) . .
O23 U8 O30 143.4(6) . .
O8 U8 O30 70.4(5) . .
O61 U8 O30 71.5(6) . .
O15 U8 O30 107.0(5) . .
O2 U8 O30 177.6(5) . .
O16 U8 K1 144.7(5) . .
O12 U8 K1 35.6(4) . .
O23 U8 K1 81.8(4) . .
O8 U8 K1 82.5(4) . .
O61 U8 K1 116.8(5) . .
O15 U8 K1 61.3(3) . .
O2 U8 K1 62.6(4) . .
O30 U8 K1 115.0(4) . .
O16 U8 K6 137.8(5) . 2
O12 U8 K6 43.5(4) . 2
O23 U8 K6 59.8(4) . 2
O8 U8 K6 135.9(4) . 2
O61 U8 K6 52.4(5) . 2
O15 U8 K6 125.9(3) . 2
O2 U8 K6 82.6(3) . 2
O30 U8 K6 96.8(4) . 2
K1 U8 K6 64.57(14) . 2
O16 U8 K3 136.4(5) . .
O12 U8 K3 42.0(4) . .
O23 U8 K3 132.5(4) . .
O8 U8 K3 64.7(4) . .
O61 U8 K3 92.3(5) . .
O15 U8 K3 84.8(3) . .
O2 U8 K3 128.2(3) . .
O30 U8 K3 49.4(4) . .
K1 U8 K3 65.59(13) . .
K6 U8 K3 74.90(11) 2 .
O16 U8 K5 53.6(5) . .
O12 U8 K5 125.6(4) . .
O23 U8 K5 112.4(4) . .
O8 U8 K5 41.3(4) . .
O61 U8 K5 144.8(5) . .
O15 U8 K5 37.4(3) . .
O2 U8 K5 82.4(3) . .
O30 U8 K5 97.7(4) . .
K1 U8 K5 98.25(13) . .
K6 U8 K5 161.18(11) 2 .
K3 U8 K5 105.98(10) . .
O53 U9 O40 178.9(8) . .
O53 U9 O21 89.3(6) . .
O40 U9 O21 90.1(6) . .
O53 U9 O41 89.2(7) . 2
O40 U9 O41 90.5(6) . 2
O21 U9 O41 134.1(5) . 2
O53 U9 O39 87.0(6) . .
O40 U9 O39 93.1(6) . .
O21 U9 O39 36.1(5) . .
O41 U9 O39 169.5(5) 2 .
O53 U9 O29 92.1(7) . .
O40 U9 O29 88.9(7) . .
O21 U9 O29 147.5(6) . .
O41 U9 O29 78.4(5) 2 .
O39 U9 O29 111.5(5) . .
O53 U9 O25 92.4(7) . .
O40 U9 O25 88.6(6) . .
O21 U9 O25 110.8(5) . .
O41 U9 O25 115.1(5) 2 .
O39 U9 O25 74.9(5) . .
O29 U9 O25 36.7(5) . .
O53 U9 O50 92.0(7) . .
O40 U9 O50 87.2(7) . .
O21 U9 O50 96.8(6) . .
O41 U9 O50 37.5(5) 2 .
O39 U9 O50 132.9(5) . .
O29 U9 O50 115.6(6) . .
O25 U9 O50 152.1(6) . .
O53 U9 K3 43.5(5) . .
O40 U9 K3 135.4(5) . .
O21 U9 K3 64.4(4) . .
O41 U9 K3 84.0(4) 2 .
O39 U9 K3 86.5(3) . .
O29 U9 K3 132.4(4) . .
O25 U9 K3 133.5(4) . .
O50 U9 K3 62.3(4) . .
O53 U9 K7 157.6(5) . 5_566
O40 U9 K7 22.8(5) . 5_566
O21 U9 K7 78.8(4) . 5_566
O41 U9 K7 112.7(4) 2 5_566
O39 U9 K7 72.2(3) . 5_566
O29 U9 K7 88.1(4) . 5_566
O25 U9 K7 74.6(4) . 5_566
O50 U9 K7 108.1(4) . 5_566
K3 U9 K7 139.26(12) . 5_566
O35 U10 O47 176.4(8) . .
O35 U10 O52 92.2(7) . .
O47 U10 O52 87.9(7) . .
O35 U10 O50 94.2(7) . 2
O47 U10 O50 87.7(7) . 2
O52 U10 O50 147.9(6) . 2
O35 U10 O38 89.6(7) . .
O47 U10 O38 92.5(7) . .
O52 U10 O38 35.6(5) . .
O50 U10 O38 113.0(6) 2 .
O35 U10 O41 94.2(7) . .
O47 U10 O41 89.2(7) . .
O52 U10 O41 110.8(6) . .
O50 U10 O41 37.3(5) 2 .
O38 U10 O41 75.6(5) . .
O35 U10 O65 91.0(7) . 2
O47 U10 O65 85.6(8) . 2
O52 U10 O65 70.8(7) . 2
O50 U10 O65 140.5(7) 2 2
O38 U10 O65 106.3(6) . 2
O41 U10 O65 174.6(6) . 2
O35 U10 O63 88.8(8) . 2
O47 U10 O63 89.0(8) . 2
O52 U10 O63 142.4(7) . 2
O50 U10 O63 69.3(7) 2 2
O38 U10 O63 177.3(7) . 2
O41 U10 O63 106.6(6) . 2
O65 U10 O63 71.6(7) 2 2
O35 U10 K7 136.3(5) . 2
O47 U10 K7 40.0(6) . 2
O52 U10 K7 89.0(5) . 2
O50 U10 K7 107.4(5) 2 2
O38 U10 K7 114.4(4) . 2
O41 U10 K7 125.9(4) . 2
O65 U10 K7 48.7(5) 2 2
O63 U10 K7 65.5(5) 2 2
O35 U10 K3 41.0(5) . 2
O47 U10 K3 138.5(6) . 2
O52 U10 K3 132.9(5) . 2
O50 U10 K3 62.2(4) 2 2
O38 U10 K3 124.4(4) . 2
O41 U10 K3 83.3(4) . 2
O65 U10 K3 99.5(5) 2 2
O63 U10 K3 55.0(5) 2 2
K7 U10 K3 119.60(12) 2 2
O35 U10 K6 35.8(5) . .
O47 U10 K6 141.7(6) . .
O52 U10 K6 65.5(5) . .
O50 U10 K6 129.5(4) 2 .
O38 U10 K6 81.6(4) . .
O41 U10 K6 124.9(4) . .
O65 U10 K6 60.5(5) 2 .
O63 U10 K6 95.9(5) 2 .
K7 U10 K6 109.15(13) 2 .
K3 U10 K6 69.74(10) 2 .
O12 K1 O14 142.8(5) . .
O12 K1 O14 141.4(5) . 2
O14 K1 O14 75.1(5) . 2
O12 K1 O17 75.0(4) . 2
O14 K1 O17 141.5(5) . 2
O14 K1 O17 66.5(4) 2 2
O12 K1 O20 73.0(4) . .
O14 K1 O20 69.9(5) . .
O14 K1 O20 144.8(5) 2 .
O17 K1 O20 147.6(5) 2 .
O12 K1 K1 155.0(3) . 2
O14 K1 K1 47.7(4) . 2
O14 K1 K1 46.5(3) 2 2
O17 K1 K1 103.1(4) 2 2
O20 K1 K1 107.9(4) . 2
O12 K1 U8 22.5(3) . .
O14 K1 U8 135.4(4) . .
O14 K1 U8 133.1(4) 2 .
O17 K1 U8 74.6(3) 2 .
O20 K1 U8 74.0(3) . .
K1 K1 U8 176.7(2) 2 .
O12 K1 U1 73.2(3) . .
O14 K1 U1 71.5(3) . .
O14 K1 U1 136.2(4) 2 .
O17 K1 U1 137.3(4) 2 .
O20 K1 U1 22.9(3) . .
K1 K1 U1 117.7(2) 2 .
U8 K1 U1 65.12(11) . .
O12 K1 U6 136.3(4) . .
O14 K1 U6 22.3(3) . .
O14 K1 U6 73.8(3) 2 .
O17 K1 U6 132.3(4) 2 .
O20 K1 U6 72.2(3) . .
K1 K1 U6 63.17(15) 2 .
U8 K1 U6 120.1(2) . .
U1 K1 U6 64.48(11) . .
O12 K1 U6 135.5(4) . 2
O14 K1 U6 73.6(3) . 2
O14 K1 U6 22.3(3) 2 2
O17 K1 U6 69.5(3) 2 2
O20 K1 U6 134.5(4) . 2
K1 K1 U6 62.11(14) 2 2
U8 K1 U6 118.6(2) . 2
U1 K1 U6 118.1(2) . 2
U6 K1 U6 63.86(11) . 2
O12 K1 U4 74.4(3) . 2
O14 K1 U4 134.8(4) . 2
O14 K1 U4 68.6(3) 2 2
O17 K1 U4 21.8(3) 2 2
O20 K1 U4 137.6(4) . 2
K1 K1 U4 113.1(2) 2 2
U8 K1 U4 65.55(11) . 2
U1 K1 U4 119.8(2) . 2
U6 K1 U4 117.8(2) . 2
U6 K1 U4 62.56(10) 2 2
O12 K1 K6 44.4(3) . 2
O14 K1 K6 161.9(5) . 2
O14 K1 K6 103.1(4) 2 2
O17 K1 K6 42.7(3) 2 2
O20 K1 K6 111.4(4) . 2
K1 K1 K6 118.1(2) 2 2
U8 K1 K6 58.62(12) . 2
U1 K1 K6 117.24(17) . 2
U6 K1 K6 174.6(2) . 2
U6 K1 K6 111.69(16) 2 2
U4 K1 K6 56.84(11) 2 2
O26 K2 O31 131.8(5) 7_556 .
O26 K2 O54 137.6(5) 7_556 .
O31 K2 O54 84.2(5) . .
O26 K2 O13 31.5(4) 7_556 7_556
O31 K2 O13 117.0(4) . 7_556
O54 K2 O13 120.1(5) . 7_556
O26 K2 O13 121.2(4) 7_556 .
O31 K2 O13 55.7(4) . .
O54 K2 O13 55.5(5) . .
O13 K2 O13 89.7(4) 7_556 .
O26 K2 O46 106.9(5) 7_556 .
O31 K2 O46 51.9(4) . .
O54 K2 O46 114.1(5) . .
O13 K2 O46 123.0(5) 7_556 .
O13 K2 O46 107.6(5) . .
O26 K2 O43 64.1(4) 7_556 7_556
O31 K2 O43 147.3(5) . 7_556
O54 K2 O43 73.7(5) . 7_556
O13 K2 O43 59.0(4) 7_556 7_556
O13 K2 O43 91.7(4) . 7_556
O46 K2 O43 160.4(5) . 7_556
O26 K2 O33 116.2(4) 7_556 .
O31 K2 O33 109.1(4) . .
O54 K2 O33 51.3(5) . .
O13 K2 O33 132.1(4) 7_556 .
O13 K2 O33 106.4(4) . .
O46 K2 O33 95.2(5) . .
O43 K2 O33 75.4(4) 7_556 .
O26 K2 O55 58.6(4) 7_556 7_556
O31 K2 O55 73.3(4) . 7_556
O54 K2 O55 148.6(5) . 7_556
O13 K2 O55 56.6(4) 7_556 7_556
O13 K2 O55 93.4(4) . 7_556
O46 K2 O55 68.2(4) . 7_556
O43 K2 O55 115.2(4) 7_556 7_556
O33 K2 O55 157.5(4) . 7_556
O26 K2 P2 123.5(3) 7_556 .
O31 K2 P2 25.8(3) . .
O54 K2 P2 98.5(4) . .
O13 K2 P2 125.2(3) 7_556 .
O13 K2 P2 81.4(3) . .
O46 K2 P2 26.2(3) . .
O43 K2 P2 171.8(3) 7_556 .
O33 K2 P2 102.0(3) . .
O55 K2 P2 70.0(3) 7_556 .
O26 K2 P4 134.4(3) 7_556 .
O31 K2 P4 93.7(3) . .
O54 K2 P4 25.7(4) . .
O13 K2 P4 134.2(3) 7_556 .
O13 K2 P4 80.3(3) . .
O46 K2 P4 102.6(4) . .
O43 K2 P4 76.7(3) 7_556 .
O33 K2 P4 26.2(3) . .
O55 K2 P4 166.9(3) 7_556 .
P2 K2 P4 97.53(18) . .
O26 K2 U2 38.4(3) 7_556 7_556
O31 K2 U2 150.2(3) . 7_556
O54 K2 U2 99.3(4) . 7_556
O13 K2 U2 36.5(3) 7_556 7_556
O13 K2 U2 102.0(3) . 7_556
O46 K2 U2 144.0(4) . 7_556
O43 K2 U2 26.2(3) 7_556 7_556
O33 K2 U2 95.6(3) . 7_556
O55 K2 U2 90.4(3) 7_556 7_556
P2 K2 U2 160.36(17) . 7_556
P4 K2 U2 102.11(16) . 7_556
O20 K3 O12 67.2(4) . .
O20 K3 O6 71.5(4) . .
O12 K3 O6 130.4(4) . .
O20 K3 O30 98.6(4) . .
O12 K3 O30 58.1(4) . .
O6 K3 O30 156.5(4) . .
O20 K3 O35 131.6(4) . 2
O12 K3 O35 71.0(4) . 2
O6 K3 O35 124.3(4) . 2
O30 K3 O35 78.4(4) . 2
O20 K3 O51 56.9(4) . .
O12 K3 O51 95.6(4) . .
O6 K3 O51 83.6(4) . .
O30 K3 O51 73.4(4) . .
O35 K3 O51 151.7(5) 2 .
O20 K3 O53 123.2(5) . .
O12 K3 O53 126.3(4) . .
O6 K3 O53 60.3(4) . .
O30 K3 O53 137.0(5) . .
O35 K3 O53 66.9(4) 2 .
O51 K3 O53 136.0(5) . .
O20 K3 O56 85.0(4) . .
O12 K3 O56 141.0(4) . .
O6 K3 O56 56.2(4) . .
O30 K3 O56 102.7(5) . .
O35 K3 O56 143.1(5) 2 .
O51 K3 O56 45.5(4) . .
O53 K3 O56 91.4(4) . .
O20 K3 O63 141.3(5) . .
O12 K3 O63 85.5(5) . .
O6 K3 O63 143.4(5) . .
O30 K3 O63 42.7(5) . .
O35 K3 O63 53.6(5) 2 .
O51 K3 O63 101.8(5) . .
O53 K3 O63 94.9(5) . .
O56 K3 O63 102.3(5) . .
O20 K3 P1 72.9(3) . .
O12 K3 P1 118.6(3) . .
O6 K3 P1 71.6(3) . .
O30 K3 P1 85.3(3) . .
O35 K3 P1 152.1(4) 2 .
O51 K3 P1 23.1(3) . .
O53 K3 P1 114.3(3) . .
O56 K3 P1 22.9(3) . .
O63 K3 P1 99.4(4) . .
O20 K3 P3 119.5(3) . .
O12 K3 P3 73.5(3) . .
O6 K3 P3 154.1(3) . .
O30 K3 P3 21.2(3) . .
O35 K3 P3 68.0(3) 2 .
O51 K3 P3 84.4(3) . .
O53 K3 P3 117.0(4) . .
O56 K3 P3 99.7(4) . .
O63 K3 P3 22.1(4) . .
P1 K3 P3 88.81(17) . .
O20 K3 U8 71.0(3) . .
O12 K3 U8 23.5(3) . .
O6 K3 U8 142.4(3) . .
O30 K3 U8 37.1(3) . .
O35 K3 U8 80.3(3) 2 .
O51 K3 U8 78.7(3) . .
O53 K3 U8 145.3(3) . .
O56 K3 U8 122.7(3) . .
O63 K3 U8 73.3(4) . .
P1 K3 U8 100.01(14) . .
P3 K3 U8 55.93(12) . .
O6 K4 O18 70.1(4) . .
O6 K4 O20 73.3(4) . .
O18 K4 O20 136.1(4) . .
O6 K4 O58 138.9(5) . .
O18 K4 O58 81.7(5) . .
O20 K4 O58 142.0(5) . .
O6 K4 O17 132.9(4) . .
O18 K4 O17 72.7(4) . .
O20 K4 O17 119.8(4) . .
O58 K4 O17 58.9(5) . .
O6 K4 O14 126.3(4) . .
O18 K4 O14 125.5(4) . .
O20 K4 O14 62.7(4) . .
O58 K4 O14 94.3(5) . .
O17 K4 O14 59.7(4) . .
O6 K4 O49 84.8(4) . .
O18 K4 O49 140.3(4) . .
O20 K4 O49 56.0(4) . .
O58 K4 O49 99.9(5) . .
O17 K4 O49 141.6(4) . .
O14 K4 O49 94.1(4) . .
O6 K4 O31 56.6(4) . .
O18 K4 O31 94.3(4) . .
O20 K4 O31 85.1(4) . .
O58 K4 O31 98.0(5) . .
O17 K4 O31 154.3(4) . .
O14 K4 O31 139.7(4) . .
O49 K4 O31 46.0(4) . .
O6 K4 O54 93.5(4) . .
O18 K4 O54 54.5(4) . .
O20 K4 O54 151.7(5) . .
O58 K4 O54 45.4(5) . .
O17 K4 O54 87.6(4) . .
O14 K4 O54 139.1(4) . .
O49 K4 O54 98.8(4) . .
O31 K4 O54 67.0(4) . .
O6 K4 P4 117.3(3) . .
O18 K4 P4 70.3(3) . .
O20 K4 P4 151.1(3) . .
O58 K4 P4 21.8(4) . .
O17 K4 P4 74.3(3) . .
O14 K4 P4 116.1(3) . .
O49 K4 P4 96.7(3) . .
O31 K4 P4 80.5(3) . .
O54 K4 P4 24.1(3) . .
O6 K4 P2 71.8(3) . .
O18 K4 P2 116.9(3) . .
O20 K4 P2 72.0(3) . .
O58 K4 P2 96.7(4) . .
O17 K4 P2 153.5(3) . .
O14 K4 P2 117.6(3) . .
O49 K4 P2 23.5(3) . .
O31 K4 P2 22.9(3) . .
O54 K4 P2 80.2(3) . .
P4 K4 P2 85.52(17) . .
O6 K4 U1 84.3(3) . .
O18 K4 U1 154.2(3) . .
O20 K4 U1 23.3(3) . .
O58 K4 U1 122.0(4) . .
O17 K4 U1 126.5(3) . .
O14 K4 U1 67.2(3) . .
O49 K4 U1 34.9(3) . .
O31 K4 U1 73.7(3) . .
O54 K4 U1 133.7(3) . .
P4 K4 U1 127.74(18) . .
P2 K4 U1 55.11(11) . .
O51 K5 O15 128.4(5) 5_556 .
O51 K5 O8 55.5(5) 5_556 5_556
O15 K5 O8 119.6(4) . 5_556
O51 K5 O27 147.7(5) 5_556 .
O15 K5 O27 64.3(4) . .
O8 K5 O27 92.2(4) 5_556 .
O51 K5 O32 52.0(5) 5_556 5_556
O15 K5 O32 104.6(4) . 5_556
O8 K5 O32 107.4(5) 5_556 5_556
O27 K5 O32 160.4(5) . 5_556
O51 K5 O30 80.2(5) 5_556 5_556
O15 K5 O30 145.4(4) . 5_556
O8 K5 O30 56.2(4) 5_556 5_556
O27 K5 O30 81.2(4) . 5_556
O32 K5 O30 109.2(5) 5_556 5_556
O51 K5 O45 112.0(5) 5_556 5_556
O15 K5 O45 118.0(5) . 5_556
O8 K5 O45 104.3(5) 5_556 5_556
O27 K5 O45 73.1(5) . 5_556
O32 K5 O45 100.9(5) 5_556 5_556
O30 K5 O45 48.3(5) 5_556 5_556
O51 K5 O8 114.1(5) 5_556 .
O15 K5 O8 29.6(4) . .
O8 K5 O8 90.1(4) 5_556 .
O27 K5 O8 60.2(4) . .
O32 K5 O8 118.6(5) 5_556 .
O30 K5 O8 128.2(5) 5_556 .
O45 K5 O8 131.6(5) 5_556 .
O51 K5 P1 26.0(3) 5_556 5_556
O15 K5 P1 120.2(3) . 5_556
O8 K5 P1 81.4(3) 5_556 5_556
O27 K5 P1 173.4(4) . 5_556
O32 K5 P1 26.1(3) 5_556 5_556
O30 K5 P1 93.9(4) 5_556 5_556
O45 K5 P1 107.0(4) 5_556 5_556
O8 K5 P1 120.9(3) . 5_556
O51 K5 P3 95.3(4) 5_556 5_556
O15 K5 P3 136.3(3) . 5_556
O8 K5 P3 80.3(3) 5_556 5_556
O27 K5 P3 77.4(3) . 5_556
O32 K5 P3 105.1(4) 5_556 5_556
O30 K5 P3 24.1(3) 5_556 5_556
O45 K5 P3 24.2(4) 5_556 5_556
O8 K5 P3 136.1(4) . 5_556
P1 K5 P3 100.0(2) 5_556 5_556
O51 K5 U1 148.7(4) 5_556 .
O15 K5 U1 38.3(3) . .
O8 K5 U1 102.6(3) 5_556 .
O27 K5 U1 26.3(3) . .
O32 K5 U1 141.7(3) 5_556 .
O30 K5 U1 107.1(3) 5_556 .
O45 K5 U1 94.0(4) 5_556 .
O8 K5 U1 37.6(3) . .
P1 K5 U1 157.1(2) 5_556 .
P3 K5 U1 102.96(18) 5_556 .
O51 K5 K5 84.3(4) 5_556 5_556
O15 K5 K5 73.5(3) . 5_556
O8 K5 K5 46.1(3) 5_556 5_556
O27 K5 K5 70.6(3) . 5_556
O32 K5 K5 123.6(4) 5_556 5_556
O30 K5 K5 93.4(4) 5_556 5_556
O45 K5 K5 130.5(4) 5_556 5_556
O8 K5 K5 43.9(3) . 5_556
P1 K5 K5 105.4(2) 5_556 5_556
P3 K5 K5 113.8(2) 5_556 5_556
U1 K5 K5 65.16(13) . 5_556
O17 K6 O28 127.1(5) . .
O17 K6 O12 69.7(4) . 2
O28 K6 O12 125.7(4) . 2
O17 K6 O18 73.4(4) . .
O28 K6 O18 63.7(4) . .
O12 K6 O18 136.4(4) 2 .
O17 K6 O64 60.1(5) . .
O28 K6 O64 130.1(5) . .
O12 K6 O64 103.7(5) 2 .
O18 K6 O64 76.2(5) . .
O17 K6 O35 133.2(4) . .
O28 K6 O35 64.3(4) . .
O12 K6 O35 70.0(4) 2 .
O18 K6 O35 126.1(4) . .
O64 K6 O35 154.2(6) . .
O17 K6 O61 101.8(5) . 2
O28 K6 O61 129.6(5) . 2
O12 K6 O61 56.2(5) 2 2
O18 K6 O61 156.9(5) . 2
O64 K6 O61 81.8(6) . 2
O35 K6 O61 73.9(5) . 2
O17 K6 U4 24.6(3) . .
O28 K6 U4 145.1(3) . .
O12 K6 U4 73.7(3) 2 .
O18 K6 U4 82.3(3) . .
O64 K6 U4 38.7(4) . .
O35 K6 U4 143.7(3) . .
O61 K6 U4 85.1(4) 2 .
O17 K6 U8 72.6(3) . 2
O28 K6 U8 143.7(3) . 2
O12 K6 U8 24.1(3) 2 2
O18 K6 U8 145.9(3) . 2
O64 K6 U8 85.5(5) . 2
O35 K6 U8 80.2(3) . 2
O61 K6 U8 36.1(4) 2 2
U4 K6 U8 65.89(8) . 2
O17 K6 U5 142.1(3) . .
O28 K6 U5 23.5(3) . .
O12 K6 U5 138.6(3) 2 .
O18 K6 U5 69.3(3) . .
O64 K6 U5 115.5(5) . .
O35 K6 U5 68.9(3) . .
O61 K6 U5 115.2(4) 2 .
U4 K6 U5 147.29(16) . .
U8 K6 U5 144.60(16) 2 .
O17 K6 K1 41.4(3) . 2
O28 K6 K1 114.6(3) . 2
O12 K6 K1 39.2(3) 2 2
O18 K6 K1 97.2(3) . 2
O64 K6 K1 98.1(5) . 2
O35 K6 K1 91.8(3) . 2
O61 K6 K1 92.8(4) 2 2
U4 K6 K1 59.42(13) . 2
U8 K6 K1 56.81(13) 2 2
U5 K6 K1 138.1(2) . 2
O17 K6 U3 85.1(3) . .
O28 K6 U3 66.0(3) . .
O12 K6 U3 154.2(3) 2 .
O18 K6 U3 21.5(3) . .
O64 K6 U3 65.9(4) . .
O35 K6 U3 129.6(3) . .
O61 K6 U3 138.2(4) 2 .
U4 K6 U3 85.54(11) . .
U8 K6 U3 150.13(15) 2 .
U5 K6 U3 62.11(8) . .
K1 K6 U3 116.56(16) 2 .
O40 K7 O47 65.7(5) 5_566 2
O40 K7 O65 116.7(6) 5_566 .
O47 K7 O65 57.9(6) 2 .
O40 K7 O22 108.7(5) 5_566 .
O47 K7 O22 86.8(5) 2 .
O65 K7 O22 45.5(5) . .
O40 K7 P5 127.8(4) 5_566 .
O47 K7 P5 80.8(4) 2 .
O65 K7 P5 25.0(4) . .
O22 K7 P5 27.2(3) . .
O40 K7 U10 82.3(4) 5_566 2
O47 K7 U10 23.8(4) 2 2
O65 K7 U10 35.9(4) . 2
O22 K7 U10 64.5(3) . 2
P5 K7 U10 57.29(16) . 2
O40 K7 U9 14.5(3) 5_566 5_566
O47 K7 U9 76.2(4) 2 5_566
O65 K7 U9 130.4(4) . 5_566
O22 K7 U9 120.8(4) . 5_566
P5 K7 U9 142.0(2) . 5_566
U10 K7 U9 95.11(15) 2 5_566
O56 P1 O32 110.4(10) . .
O56 P1 O51 111.9(10) . .
O32 P1 O51 113.8(9) . .
O56 P1 O19 107.7(9) . .
O32 P1 O19 107.7(8) . .
O51 P1 O19 105.0(8) . .
O56 P1 K5 127.2(8) . 5_556
O32 P1 K5 59.6(6) . 5_556
O51 P1 K5 54.4(6) . 5_556
O19 P1 K5 125.0(6) . 5_556
O56 P1 K3 59.4(7) . .
O32 P1 K3 119.2(7) . .
O51 P1 K3 54.5(6) . .
O19 P1 K3 133.1(6) . .
K5 P1 K3 80.18(16) 5_556 .
O46 P2 O31 111.6(9) . .
O46 P2 O49 110.7(9) . .
O31 P2 O49 111.6(9) . .
O46 P2 O19 108.3(9) . .
O31 P2 O19 108.4(8) . .
O49 P2 O19 105.9(8) . .
O46 P2 K2 59.1(7) . .
O31 P2 K2 52.7(6) . .
O49 P2 K2 125.4(7) . .
O19 P2 K2 128.6(6) . .
O46 P2 K4 119.4(7) . .
O31 P2 K4 57.3(6) . .
O49 P2 K4 55.7(6) . .
O19 P2 K4 132.2(6) . .
K2 P2 K4 81.88(17) . .
O63 P3 O30 111.0(12) . .
O63 P3 O45 114.1(12) . .
O30 P3 O45 111.8(10) . .
O63 P3 O22 107.2(11) . .
O30 P3 O22 105.7(10) . .
O45 P3 O22 106.5(10) . .
O63 P3 K5 128.2(10) . 5_556
O30 P3 K5 55.8(7) . 5_556
O45 P3 K5 56.3(7) . 5_556
O22 P3 K5 124.5(7) . 5_556
O63 P3 K3 63.6(9) . .
O30 P3 K3 49.6(7) . .
O45 P3 K3 119.2(8) . .
O22 P3 K3 133.3(7) . .
K5 P3 K3 78.12(18) 5_556 .
O58 P4 O33 113.0(10) . .
O58 P4 O54 113.3(11) . .
O33 P4 O54 110.6(10) . .
O58 P4 O44 110.0(10) . .
O33 P4 O44 105.8(9) . .
O54 P4 O44 103.4(9) . .
O58 P4 K2 122.0(8) . .
O33 P4 K2 61.1(6) . .
O54 P4 K2 51.2(7) . .
O44 P4 K2 127.5(6) . .
O58 P4 K4 49.2(8) . .
O33 P4 K4 119.8(7) . .
O54 P4 K4 65.9(7) . .
O44 P4 K4 134.2(6) . .
K2 P4 K4 82.04(18) . .
O61 P5 O57 116.6(13) . .
O61 P5 O65 118.4(13) . .
O57 P5 O65 110.5(12) . .
O61 P5 O22 103.2(11) . .
O57 P5 O22 104.2(12) . .
O65 P5 O22 101.2(10) . .
O61 P5 K7 164.1(9) . .
O57 P5 K7 77.1(9) . .
O65 P5 K7 59.0(9) . .
O22 P5 K7 63.9(6) . .
O64 P6 O62 113.8(13) . .
O64 P6 O60 112.2(13) . .
O62 P6 O60 109.7(11) . .
O64 P6 O44 109.7(12) . .
O62 P6 O44 107.1(10) . .
O60 P6 O44 103.8(10) . .
O4 O1 U1 73.3(8) . .
O4 O1 U6 70.1(8) . .
U1 O1 U6 128.5(6) . .
O23 O2 U8 68.9(8) . .
O23 O2 U4 69.6(8) . 2
U8 O2 U4 127.8(6) . 2
O5 O3 U7 70.9(8) . .
O5 O3 U5 71.1(8) . .
U7 O3 U5 129.0(7) . .
O1 O4 U1 69.1(8) . .
O1 O4 U6 73.4(8) . .
U1 O4 U6 127.9(6) . .
O3 O5 U7 71.8(8) . .
O3 O5 U5 72.2(8) . .
U7 O5 U5 130.4(6) . .
U2 O6 K4 118.1(6) . .
U2 O6 K3 114.1(6) . .
K4 O6 K3 106.0(4) . .
O7 O7 U7 72.7(11) 2 2
O7 O7 U7 70.5(11) 2 .
U7 O7 U7 129.8(7) 2 .
O15 O8 U8 73.6(8) . .
O15 O8 U1 73.4(8) . .
U8 O8 U1 131.7(7) . .
O15 O8 K5 158.6(10) . 5_556
U8 O8 K5 112.8(6) . 5_556
U1 O8 K5 110.9(6) . 5_556
O15 O8 K5 68.8(8) . .
U8 O8 K5 107.9(5) . .
U1 O8 K5 91.7(5) . .
K5 O8 K5 89.9(4) 5_556 .
O10 O9 U6 70.2(8) . .
O10 O9 U4 71.9(8) . .
U6 O9 U4 124.6(6) . .
O9 O10 U6 72.4(8) . .
O9 O10 U4 71.9(9) . .
U6 O10 U4 126.0(7) . .
U8 O12 K1 121.8(6) . .
U8 O12 K3 114.5(6) . .
K1 O12 K3 99.2(4) . .
U8 O12 K6 112.4(6) . 2
K1 O12 K6 96.5(4) . 2
K3 O12 K6 110.6(4) . 2
O26 O13 U2 75.2(7) . .
O26 O13 U3 72.4(7) . .
U2 O13 U3 132.5(6) . .
O26 O13 K2 70.8(7) . 7_556
U2 O13 K2 96.9(5) . 7_556
U3 O13 K2 103.9(5) . 7_556
O26 O13 K2 160.9(9) . .
U2 O13 K2 110.6(5) . .
U3 O13 K2 111.4(5) . .
K2 O13 K2 90.3(4) 7_556 .
U6 O14 K1 123.7(7) . .
U6 O14 K1 123.0(7) . 2
K1 O14 K1 85.8(5) . 2
U6 O14 K4 112.7(6) . .
K1 O14 K4 102.1(5) . .
K1 O14 K4 105.0(5) 2 .
O8 O15 U8 69.4(8) . .
O8 O15 U1 70.1(8) . .
U8 O15 U1 126.4(6) . .
O8 O15 K5 81.6(8) . .
U8 O15 K5 111.9(5) . .
U1 O15 K5 95.1(4) . .
U4 O17 K1 122.4(6) . 2
U4 O17 K6 113.3(6) . .
K1 O17 K6 95.9(4) 2 .
U4 O17 K4 112.2(6) . .
K1 O17 K4 104.7(5) 2 .
K6 O17 K4 106.3(4) . .
U3 O18 K4 119.7(6) . .
U3 O18 K6 119.5(6) . .
K4 O18 K6 103.7(4) . .
P2 O19 P1 123.7(9) . .
U1 O20 K1 118.9(7) . .
U1 O20 K3 115.6(7) . .
K1 O20 K3 96.6(5) . .
U1 O20 K4 114.9(6) . .
K1 O20 K4 102.0(5) . .
K3 O20 K4 106.4(5) . .
O39 O21 U9 72.6(8) . .
O39 O21 U2 74.1(8) . .
U9 O21 U2 128.8(7) . .
P3 O22 P5 122.8(11) . .
P3 O22 K7 108.3(8) . .
P5 O22 K7 88.9(7) . .
O2 O23 U8 73.2(8) . .
O2 O23 U4 73.7(8) . 2
U8 O23 U4 134.0(7) . 2
O24 O24 U6 72.8(12) 2 .
O24 O24 U6 69.2(11) 2 2
U6 O24 U6 131.6(7) . 2
O29 O25 U9 71.5(9) . .
O29 O25 U7 68.9(9) . .
U9 O25 U7 126.2(7) . .
O13 O26 U3 70.7(7) . .
O13 O26 U2 67.7(7) . .
U3 O26 U2 126.1(5) . .
O13 O26 K2 77.7(7) . 7_556
U3 O26 K2 106.2(5) . 7_556
U2 O26 K2 97.0(4) . 7_556
U1 O27 K5 108.5(6) . .
U5 O28 K6 115.3(6) . .
O25 O29 U7 74.4(9) . .
O25 O29 U9 71.8(9) . .
U7 O29 U9 130.1(7) . .
P3 O30 U8 140.8(10) . .
P3 O30 K5 100.1(8) . 5_556
U8 O30 K5 107.1(6) . 5_556
P3 O30 K3 109.2(8) . .
U8 O30 K3 93.5(5) . .
K5 O30 K3 100.2(5) 5_556 .
P2 O31 U2 139.5(9) . .
P2 O31 K2 101.5(7) . .
U2 O31 K2 113.5(5) . .
P2 O31 K4 99.8(7) . .
U2 O31 K4 91.5(4) . .
K2 O31 K4 103.6(5) . .
P1 O32 K5 94.3(7) . 5_556
P4 O33 K2 92.8(7) . .
O36 O34 U5 74.5(9) . .
O36 O34 U3 73.1(9) . .
U5 O34 U3 130.6(7) . .
U10 O35 K3 117.4(7) . 2
U10 O35 K6 125.3(7) . .
K3 O35 K6 103.5(5) 2 .
O34 O36 U3 71.2(8) . .
O34 O36 U5 70.0(8) . .
U3 O36 U5 126.3(6) . .
O52 O38 U10 71.0(10) . .
O52 O38 U5 69.8(10) . .
U10 O38 U5 126.7(7) . .
O21 O39 U9 71.3(8) . .
O21 O39 U2 70.6(8) . .
U9 O39 U2 125.7(6) . .
U9 O40 K7 142.7(8) . 5_566
O50 O41 U9 73.0(9) 2 2
O50 O41 U10 70.4(9) 2 .
U9 O41 U10 130.2(7) 2 .
U2 O43 K2 107.4(6) . 7_556
P6 O44 P4 121.5(10) . .
P3 O45 K5 99.5(9) . 5_556
P2 O46 K2 94.7(8) . .
U10 O47 K7 116.2(8) . 2
P2 O49 U1 140.0(10) . .
P2 O49 K4 100.8(7) . .
U1 O49 K4 93.3(5) . .
O41 O50 U10 72.3(9) 2 2
O41 O50 U9 69.6(9) 2 .
U10 O50 U9 129.1(8) 2 .
P1 O51 U1 140.3(10) . .
P1 O51 K5 99.7(8) . 5_556
U1 O51 K5 112.2(6) . 5_556
P1 O51 K3 102.4(8) . .
U1 O51 K3 93.7(5) . .
K5 O51 K3 102.0(5) 5_556 .
O38 O52 U10 73.5(10) . .
O38 O52 U5 75.1(10) . .
U10 O52 U5 131.9(9) . .
U9 O53 K3 113.6(7) . .
P4 O54 U3 139.7(11) . .
P4 O54 K2 103.1(9) . .
U3 O54 K2 116.6(7) . .
P4 O54 K4 90.0(8) . .
U3 O54 K4 89.8(5) . .
K2 O54 K4 99.3(5) . .
U3 O55 K2 103.6(6) . 7_556
P1 O56 U2 141.1(11) . .
P1 O56 K3 97.7(8) . .
U2 O56 K3 93.1(6) . .
P4 O58 U4 135.9(11) . .
P4 O58 K4 108.9(9) . .
U4 O58 K4 96.3(6) . .
P6 O60 U3 137.1(11) . .
P5 O61 U8 146.4(13) . .
P5 O61 K6 111.7(10) . 2
U8 O61 K6 91.5(7) . 2
P3 O63 U10 142.5(14) . 2
P3 O63 K3 94.3(10) . .
U10 O63 K3 89.5(7) 2 .
P6 O64 U4 139.9(14) . .
P6 O64 K6 120.0(13) . .
U4 O64 K6 90.3(7) . .
P5 O65 U10 139.9(12) . 2
P5 O65 K7 96.0(10) . .
U10 O65 K7 95.4(7) 2 .

loop_
_geom_bond_atom_site_label_1
_geom_bond_atom_site_label_2
_geom_bond_distance
_geom_bond_site_symmetry_2
U1 O20 1.769(14) .
U1 O27 1.798(14) .
U1 O1 2.306(15) .
U1 O49 2.322(16) .
U1 O8 2.346(15) .
U1 O4 2.364(13) .
U1 O51 2.381(16) .
U1 O15 2.391(13) .
U1 K5 3.845(5) .
U1 K1 3.978(7) .
U1 K3 4.041(5) .
U1 K4 4.053(5) .
U2 O43 1.778(14) .
U2 O6 1.806(14) .
U2 O13 2.306(14) .
U2 O21 2.362(15) .
U2 O31 2.377(14) .
U2 O56 2.378(18) .
U2 O39 2.408(14) .
U2 O26 2.409(13) .
U2 K2 3.846(5) 7_556
U2 K4 4.068(5) .
U2 K3 4.127(5) .
U2 K2 4.282(5) .
U3 O18 1.786(13) .
U3 O55 1.817(16) .
U3 O34 2.352(16) .
U3 O54 2.362(18) .
U3 O13 2.363(14) .
U3 O60 2.369(19) .
U3 O36 2.378(14) .
U3 O26 2.387(13) .
U3 K2 4.086(5) 7_556
U3 K4 4.144(5) .
U3 K6 4.234(6) .
U3 K2 4.346(5) .
U4 O17 1.785(14) .
U4 O37 1.790(17) .
U4 O23 2.381(17) 2
U4 O10 2.404(17) .
U4 O9 2.404(14) .
U4 O58 2.432(19) .
U4 O2 2.438(14) 2
U4 O64 2.47(2) .
U4 K6 3.942(5) .
U4 K1 4.054(7) 2
U4 K4 4.060(5) .
U5 O28 1.784(14) .
U5 O11 1.803(15) .
U5 O34 2.352(15) .
U5 O52 2.359(19) .
U5 O5 2.367(13) .
U5 O3 2.382(15) .
U5 O36 2.412(14) .
U5 O38 2.429(16) .
U5 K6 4.043(5) .
U6 O48 1.805(17) .
U6 O14 1.828(15) .
U6 O24 2.307(16) .
U6 O10 2.312(16) .
U6 O9 2.343(14) .
U6 O24 2.358(17) 2
U6 O4 2.377(14) .
U6 O1 2.421(15) .
U6 K1 4.003(7) .
U6 K1 4.042(7) 2
U6 K4 4.147(5) .
U7 O59 1.793(17) .
U7 O42 1.804(15) .
U7 O7 2.314(16) 2
U7 O29 2.319(16) .
U7 O5 2.327(14) .
U7 O3 2.339(15) .
U7 O7 2.343(16) .
U7 O25 2.393(16) .
U8 O16 1.739(16) .
U8 O12 1.765(13) .
U8 O23 2.306(16) .
U8 O8 2.310(15) .
U8 O61 2.35(2) .
U8 O15 2.367(13) .
U8 O2 2.367(14) .
U8 O30 2.430(16) .
U8 K1 3.913(7) .
U8 K6 3.992(5) 2
U8 K3 4.022(5) .
U8 K5 4.293(5) .
U9 O53 1.764(16) .
U9 O40 1.804(17) .
U9 O21 2.327(15) .
U9 O41 2.343(15) 2
U9 O39 2.344(14) .
U9 O29 2.357(16) .
U9 O25 2.361(15) .
U9 O50 2.391(18) .
U9 K3 4.150(5) .
U9 K7 4.372(7) 5_566
U10 O35 1.724(16) .
U10 O47 1.822(19) .
U10 O52 2.351(19) .
U10 O50 2.362(17) 2
U10 O38 2.384(16) .
U10 O41 2.388(15) .
U10 O65 2.39(2) 2
U10 O63 2.41(2) 2
U10 K7 4.054(8) 2
U10 K3 4.158(5) 2
U10 K6 4.360(6) .
K1 O12 2.684(15) .
K1 O14 2.688(16) .
K1 O14 2.745(16) 2
K1 O17 2.807(15) 2
K1 O20 2.808(15) .
K1 K1 3.698(14) 2
K1 U6 4.042(7) 2
K1 U4 4.054(7) 2
K1 K6 4.223(9) 2
K2 O26 2.718(13) 7_556
K2 O31 2.739(15) .
K2 O54 2.740(19) .
K2 O13 2.813(14) 7_556
K2 O13 2.886(14) .
K2 O46 2.908(17) .
K2 O43 2.919(15) 7_556
K2 O33 3.001(16) .
K2 O55 3.257(17) 7_556
K2 P2 3.376(7) .
K2 P4 3.425(7) .
K2 U2 3.846(5) 7_556
K3 O20 2.948(15) .
K3 O12 2.957(14) .
K3 O6 3.046(15) .
K3 O30 3.060(17) .
K3 O35 3.073(17) 2
K3 O51 3.114(16) .
K3 O53 3.117(17) .
K3 O56 3.247(19) .
K3 O63 3.41(2) .
K3 P1 3.738(7) .
K3 P3 3.794(9) .
K4 O6 2.894(14) .
K4 O18 2.959(14) .
K4 O20 2.976(15) .
K4 O58 2.995(19) .
K4 O17 3.034(15) .
K4 O14 3.083(16) .
K4 O49 3.190(17) .
K4 O31 3.238(15) .
K4 O54 3.414(18) .
K4 P4 3.740(8) .
K4 P2 3.794(8) .
K5 O51 2.793(17) 5_556
K5 O15 2.807(14) .
K5 O8 2.866(16) 5_556
K5 O27 2.876(15) .
K5 O32 2.931(16) 5_556
K5 O30 2.933(17) 5_556
K5 O45 2.946(18) 5_556
K5 O8 2.978(16) .
K5 P1 3.388(8) 5_556
K5 P3 3.493(9) 5_556
K5 K5 4.131(11) 5_556
K6 O17 2.880(14) .
K6 O28 2.946(15) .
K6 O12 2.972(14) 2
K6 O18 3.059(15) .
K6 O64 3.06(2) .
K6 O35 3.130(17) .
K6 O61 3.16(2) 2
K6 U8 3.992(5) 2
K6 K1 4.223(9) 2
K7 O40 2.799(18) 5_566
K7 O47 2.91(2) 2
K7 O65 3.06(2) .
K7 O22 3.184(17) .
K7 P5 3.546(10) .
K7 U10 4.054(8) 2
K7 U9 4.372(7) 5_566
P1 O56 1.466(17) .
P1 O32 1.494(16) .
P1 O51 1.504(16) .
P1 O19 1.624(15) .
P1 K5 3.388(8) 5_556
P2 O46 1.495(17) .
P2 O31 1.500(15) .
P2 O49 1.539(17) .
P2 O19 1.597(15) .
P3 O63 1.43(2) .
P3 O30 1.451(17) .
P3 O45 1.454(19) .
P3 O22 1.604(18) .
P3 K5 3.493(9) 5_556
P4 O58 1.469(19) .
P4 O33 1.513(16) .
P4 O54 1.526(18) .
P4 O44 1.670(16) .
P5 O61 1.44(2) .
P5 O57 1.46(2) .
P5 O65 1.50(2) .
P5 O22 1.624(18) .
P6 O64 1.37(2) .
P6 O62 1.48(2) .
P6 O60 1.513(19) .
P6 O44 1.604(16) .
O1 O4 1.503(19) .
O2 O23 1.52(2) .
O2 U4 2.438(14) 2
O3 O5 1.495(19) .
O7 O7 1.47(3) 2
O7 U7 2.314(16) 2
O8 O15 1.486(19) .
O8 K5 2.866(16) 5_556
O9 O10 1.49(2) .
O12 K6 2.972(14) 2
O13 O26 1.503(18) .
O13 K2 2.813(14) 7_556
O14 K1 2.745(16) 2
O17 K1 2.807(15) 2
O21 O39 1.45(2) .
O23 U4 2.381(17) 2
O24 O24 1.52(3) 2
O24 U6 2.358(17) 2
O25 O29 1.48(2) .
O26 K2 2.718(13) 7_556
O30 K5 2.933(17) 5_556
O32 K5 2.931(16) 5_556
O34 O36 1.45(2) .
O35 K3 3.073(17) 2
O38 O52 1.45(2) .
O40 K7 2.799(18) 5_566
O41 O50 1.52(2) 2
O41 U9 2.343(15) 2
O43 K2 2.919(15) 7_556
O45 K5 2.946(18) 5_556
O47 K7 2.91(2) 2
O50 O41 1.52(2) 2
O50 U10 2.362(17) 2
O51 K5 2.793(17) 5_556
O55 K2 3.257(17) 7_556
O61 K6 3.16(2) 2
O63 U10 2.41(2) 2
O65 U10 2.39(2) 2
